data_3000390
loop_
_publ_author_name
'Alonso, J. A.'

_publ_section_title
;
 ' MAPbBr3 Cubic Pm-3m'
;
_journal_name_full 'To be published in Scientific Reports'
_chemical_formula_sum 'C H6 Br3 N Pb'
_space_group_name_Hall '-P 4 2 3'
_space_group_name_H-M_alt 'P m -3 m'
_cell_angle_alpha 90.0000
_cell_angle_beta 90.0000
_cell_angle_gamma 90.0000
_cell_length_a 5.92590
_cell_length_b 5.92590
_cell_length_c 5.92590
_cell_volume 208.096
_diffrn_radiation_type 'Constant Wavelength Neutron Diffraction'
_diffrn_radiation_wavelength 1.45510
_cod_database_code 3000390
_cod_hold_until_date 2022-11-14

loop_
_atom_site_label
_atom_site_fract_x
_atom_site_fract_y
_atom_site_fract_z
? ? ? ?
